data_1516564
loop_
_publ_author_name
'Jin, Li-Mei'
'Lu, Hongjian'
'Cui, Yuan'
'Lizardi, Christopher L.'
'Arzua, Thiago N.'
'Wojtas, Lukasz'
'Cui, Xin'
'Zhang, X. Peter'

_publ_section_title
;
 Selective Radical Amination of Aldehydic C(sp(2))-H Bonds with Fluoroaryl
 Azides via Co(II)-Based Metalloradical Catalysis: Synthesis of
 N-Fluoroaryl Amides from Aldehydes under Neutral and Nonoxidative
 Conditions.
;
_journal_issue 6
_journal_name_full 'Chemical science (Royal Society of Chemistry : 2010)'
_journal_page_first 2422
_journal_page_last 2427
_journal_paper_doi 10.1039/C4SC00697F
_journal_volume 5
_journal_year 2014
_chemical_formula_sum 'C20 H15 F5 N2 O3'
_chemical_formula_weight 426.34
_chemical_name_systematic
; 
 ? 
;
_space_group_IT_number 148
_symmetry_cell_setting trigonal
_symmetry_space_group_name_Hall '-R 3'
_symmetry_space_group_name_H-M 'R -3 :H'
_atom_sites_solution_hydrogens geom
_atom_sites_solution_primary direct
_atom_sites_solution_secondary difmap
_audit_creation_method SHELXL-97
_cell_angle_alpha 90.00
_cell_angle_beta 90.00
_cell_angle_gamma 120.00
_cell_formula_units_Z 18
_cell_length_a 24.8585(5)
_cell_length_b 24.8585(5)
_cell_length_c 16.8633(3)
_cell_measurement_temperature 228(2)
_cell_volume 9024.5(3)
_computing_cell_refinement 'APEX2 (Bruker, 2010); SAINT (Bruker, 2009)'
_computing_data_collection 'APEX2 (Bruker, 2010)'
_computing_data_reduction 'SAINT (Bruker, 2009);XPREP(Sheldrick,2008)'
_computing_publication_material 'APEX2 (Bruker, 2010)'
_computing_structure_refinement 'SHELXL-97 (Sheldrick, 2008); OLEX2 (2009)'
_computing_structure_solution 'SHELXS-97 (Sheldrick, 2008)'
_diffrn_ambient_temperature 228(2)
_diffrn_measured_fraction_theta_full 0.997
_diffrn_measured_fraction_theta_max 0.997
_diffrn_measurement_device_type 'BRUKER SMART APEXII CCD'
_diffrn_measurement_method 'omega scans'
_diffrn_radiation_monochromator graphite
_diffrn_radiation_source 'fine-focus sealed tube'
_diffrn_radiation_type CuK\a
_diffrn_radiation_wavelength 1.54178
_diffrn_reflns_av_R_equivalents 0.0506
_diffrn_reflns_av_sigmaI/netI 0.0446
_diffrn_reflns_limit_h_max 29
_diffrn_reflns_limit_h_min -29
_diffrn_reflns_limit_k_max 29
_diffrn_reflns_limit_k_min -27
_diffrn_reflns_limit_l_max 19
_diffrn_reflns_limit_l_min -20
_diffrn_reflns_number 22245
_diffrn_reflns_theta_full 66.60
_diffrn_reflns_theta_max 66.77
_diffrn_reflns_theta_min 3.33
_exptl_absorpt_coefficient_mu 1.108
_exptl_absorpt_correction_T_max 0.9782
_exptl_absorpt_correction_T_min 0.8006
_exptl_absorpt_correction_type multi-scan
_exptl_absorpt_process_details 'SADABS; (Sheldrick, 2003)'
_exptl_crystal_colour colorless
_exptl_crystal_density_diffrn 1.412
_exptl_crystal_density_method 'not measured'
_exptl_crystal_description needle
_exptl_crystal_F_000 3924
_exptl_crystal_size_max 0.21
_exptl_crystal_size_mid 0.05
_exptl_crystal_size_min 0.02
_refine_diff_density_max 0.153
_refine_diff_density_min -0.157
_refine_diff_density_rms 0.028
_refine_ls_extinction_coef 0.000108(16)
_refine_ls_extinction_expression Fc^*^=kFc[1+0.001xFc^2^\l^3^/sin(2\q)]^-1/4^
_refine_ls_extinction_method SHELXL
_refine_ls_goodness_of_fit_ref 1.043
_refine_ls_hydrogen_treatment constr
_refine_ls_matrix_type full
_refine_ls_number_parameters 275
_refine_ls_number_reflns 3555
_refine_ls_number_restraints 0
_refine_ls_restrained_S_all 1.043
_refine_ls_R_factor_all 0.0585
_refine_ls_R_factor_gt 0.0428
_refine_ls_shift/su_max 0.001
_refine_ls_shift/su_mean 0.000
_refine_ls_structure_factor_coef Fsqd
_refine_ls_weighting_details 'calc w=1/[\s^2^(Fo^2^)+(0.0351P)^2^+5.9780P] where P=(Fo^2^+2Fc^2^)/3'
_refine_ls_weighting_scheme calc
_refine_ls_wR_factor_gt 0.1095
_refine_ls_wR_factor_ref 0.1229
_reflns_number_gt 2667
_reflns_number_total 3555
_reflns_threshold_expression >2sigma(I)
_cod_data_source_file c4sc00697f3.cif
_cod_data_source_block shelxl
_cod_depositor_comments 'Adding full bibliography for 1516563--1516564.cif.'
_cod_original_sg_symbol_H-M R-3
_cod_database_code 1516564

loop_
_symmetry_equiv_pos_as_xyz
'x, y, z'
'-y, x-y, z'
'-x+y, -x, z'
'x+2/3, y+1/3, z+1/3'
'-y+2/3, x-y+1/3, z+1/3'
'-x+y+2/3, -x+1/3, z+1/3'
'x+1/3, y+2/3, z+2/3'
'-y+1/3, x-y+2/3, z+2/3'
'-x+y+1/3, -x+2/3, z+2/3'
'-x, -y, -z'
'y, -x+y, -z'
'x-y, x, -z'
'-x+2/3, -y+1/3, -z+1/3'
'y+2/3, -x+y+1/3, -z+1/3'
'x-y+2/3, x+1/3, -z+1/3'
'-x+1/3, -y+2/3, -z+2/3'
'y+1/3, -x+y+2/3, -z+2/3'
'x-y+1/3, x+2/3, -z+2/3'

loop_
_atom_site_label
_atom_site_type_symbol
_atom_site_fract_x
_atom_site_fract_y
_atom_site_fract_z
_atom_site_U_iso_or_equiv
_atom_site_adp_type
_atom_site_occupancy
_atom_site_symmetry_multiplicity
_atom_site_calc_flag
_atom_site_refinement_flags
F1 F 0.40120(10) 0.24899(9) 1.13612(10) 0.1449(7) Uani 1 1 d .
F2 F 0.51985(11) 0.31489(9) 1.18582(9) 0.1443(7) Uani 1 1 d .
O2 O 0.44418(7) 0.17166(7) 0.86463(9) 0.0811(4) Uani 1 1 d .
O3 O 0.49880(8) 0.34715(7) 0.56816(9) 0.0960(5) Uani 1 1 d .
C1 C 0.43146(17) 0.35389(15) 0.43029(19) 0.1295(11) Uani 1 1 d .
H1A H 0.4323 0.3732 0.3800 0.194 Uiso 1 1 calc R
H1B H 0.4620 0.3848 0.4657 0.194 Uiso 1 1 calc R
H1C H 0.3905 0.3366 0.4538 0.194 Uiso 1 1 calc R
C2 C 0.44629(12) 0.30306(11) 0.41694(13) 0.0899(7) Uani 1 1 d .
O4 O 0.43491(7) 0.26616(6) 0.49081(8) 0.0779(4) Uani 1 1 d .
C4 C 0.46327(9) 0.29329(9) 0.55698(12) 0.0699(5) Uani 1 1 d .
N5 N 0.44630(7) 0.24920(7) 0.61785(9) 0.0646(4) Uani 1 1 d .
C6 C 0.46489(9) 0.26816(9) 0.69505(12) 0.0666(5) Uani 1 1 d .
H6 H 0.4900 0.3096 0.7114 0.080 Uiso 1 1 calc R
C7 C 0.44158(8) 0.21809(9) 0.74368(12) 0.0644(5) Uani 1 1 d .
C27 C 0.45125(9) 0.21800(9) 0.82914(12) 0.0672(5) Uani 1 1 d .
N1 N 0.46862(9) 0.27193(8) 0.86763(10) 0.0775(5) Uani 1 1 d .
H1 H 0.4717 0.3033 0.8409 0.093 Uiso 1 1 calc R
C10 C 0.48197(10) 0.27941(9) 0.94923(12) 0.0689(5) Uani 1 1 d .
C11 C 0.54216(10) 0.31114(10) 0.97650(14) 0.0777(6) Uani 1 1 d .
C12 C 0.55511(13) 0.32351(11) 1.05576(18) 0.0903(7) Uani 1 1 d .
F3 F 0.61381(8) 0.35706(9) 1.08078(12) 0.1369(7) Uani 1 1 d .
C14 C 0.50728(16) 0.30242(12) 1.10847(14) 0.0923(7) Uani 1 1 d .
C15 C 0.44770(14) 0.26986(11) 1.08369(15) 0.0915(7) Uani 1 1 d .
C16 C 0.43519(10) 0.25875(10) 1.00440(13) 0.0776(6) Uani 1 1 d .
F5 F 0.37628(7) 0.22847(7) 0.98026(10) 0.1132(5) Uani 1 1 d .
F4 F 0.58919(7) 0.33254(8) 0.92499(10) 0.1143(5) Uani 1 1 d .
C19 C 0.40114(17) 0.25449(15) 0.35959(16) 0.1335(12) Uani 1 1 d .
H19A H 0.4108 0.2214 0.3544 0.200 Uiso 1 1 calc R
H19B H 0.4046 0.2734 0.3082 0.200 Uiso 1 1 calc R
H19C H 0.3591 0.2376 0.3794 0.200 Uiso 1 1 calc R
C20 C 0.51287(14) 0.32659(16) 0.39226(18) 0.1282(11) Uani 1 1 d .
H20A H 0.5216 0.2927 0.3937 0.192 Uiso 1 1 calc R
H20B H 0.5406 0.3590 0.4284 0.192 Uiso 1 1 calc R
H20C H 0.5192 0.3432 0.3389 0.192 Uiso 1 1 calc R
C21 C 0.40911(8) 0.18411(8) 0.61666(12) 0.0634(5) Uani 1 1 d .
C22 C 0.40599(8) 0.16366(8) 0.69502(12) 0.0643(5) Uani 1 1 d .
C23 C 0.37092(10) 0.10056(10) 0.71212(15) 0.0794(6) Uani 1 1 d .
H23 H 0.3677 0.0861 0.7644 0.095 Uiso 1 1 calc R
C24 C 0.34107(11) 0.05993(11) 0.65105(19) 0.0947(8) Uani 1 1 d .
H24 H 0.3171 0.0172 0.6617 0.114 Uiso 1 1 calc R
C25 C 0.34566(11) 0.08089(11) 0.57386(18) 0.0924(7) Uani 1 1 d .
H25 H 0.3250 0.0518 0.5333 0.111 Uiso 1 1 calc R
C26 C 0.37939(9) 0.14289(9) 0.55462(14) 0.0758(6) Uani 1 1 d .
H26 H 0.3822 0.1567 0.5021 0.091 Uiso 1 1 calc R

loop_
_atom_site_aniso_label
_atom_site_aniso_U_11
_atom_site_aniso_U_22
_atom_site_aniso_U_33
_atom_site_aniso_U_23
_atom_site_aniso_U_13
_atom_site_aniso_U_12
F1 0.1710(17) 0.1413(15) 0.0985(11) 0.0218(10) 0.0541(12) 0.0602(13)
F2 0.234(2) 0.1403(14) 0.0840(10) -0.0211(9) -0.0394(12) 0.1127(16)
O2 0.1047(11) 0.0751(9) 0.0818(9) 0.0103(7) 0.0089(8) 0.0587(8)
O3 0.1113(12) 0.0627(9) 0.0831(10) 0.0008(7) -0.0178(9) 0.0203(9)
C1 0.167(3) 0.123(2) 0.120(2) 0.0067(18) -0.035(2) 0.088(2)
C2 0.0989(17) 0.0863(15) 0.0668(13) 0.0021(11) -0.0100(12) 0.0330(13)
O4 0.0806(9) 0.0706(8) 0.0701(8) -0.0052(7) -0.0113(7) 0.0284(7)
C4 0.0680(12) 0.0640(12) 0.0720(13) -0.0028(10) -0.0085(10) 0.0287(10)
N5 0.0619(9) 0.0577(9) 0.0710(10) -0.0036(7) -0.0051(7) 0.0275(7)
C6 0.0667(11) 0.0600(11) 0.0720(12) -0.0036(9) -0.0049(9) 0.0309(9)
C7 0.0600(10) 0.0644(11) 0.0748(12) 0.0031(9) 0.0052(9) 0.0356(9)
C27 0.0686(11) 0.0688(12) 0.0749(12) 0.0064(10) 0.0101(9) 0.0424(10)
N1 0.1039(13) 0.0653(10) 0.0695(10) 0.0055(8) 0.0013(9) 0.0469(10)
C10 0.0817(13) 0.0603(11) 0.0715(12) 0.0042(9) 0.0014(10) 0.0406(10)
C11 0.0789(14) 0.0740(13) 0.0945(16) 0.0046(11) 0.0036(12) 0.0491(11)
C12 0.0978(17) 0.0783(14) 0.112(2) -0.0151(13) -0.0320(16) 0.0570(14)
F3 0.1192(13) 0.1347(14) 0.1760(17) -0.0373(12) -0.0646(12) 0.0780(11)
C14 0.140(2) 0.0807(15) 0.0729(15) -0.0058(12) -0.0150(16) 0.0679(17)
C15 0.118(2) 0.0762(14) 0.0783(15) 0.0110(12) 0.0180(15) 0.0469(15)
C16 0.0798(14) 0.0620(11) 0.0832(15) 0.0044(10) 0.0040(11) 0.0296(11)
F5 0.0786(9) 0.1019(10) 0.1238(12) -0.0005(8) 0.0092(8) 0.0187(8)
F4 0.0875(9) 0.1273(12) 0.1416(13) 0.0032(10) 0.0220(9) 0.0639(9)
C19 0.151(3) 0.120(2) 0.0807(17) -0.0083(16) -0.0324(18) 0.032(2)
C20 0.115(2) 0.132(3) 0.098(2) 0.0011(18) 0.0185(17) 0.032(2)
C21 0.0489(9) 0.0586(10) 0.0859(13) -0.0055(9) -0.0007(9) 0.0292(8)
C22 0.0520(10) 0.0587(10) 0.0886(14) 0.0007(9) 0.0064(9) 0.0323(8)
C23 0.0699(12) 0.0633(12) 0.1079(17) 0.0059(11) 0.0109(11) 0.0354(10)
C24 0.0773(14) 0.0570(12) 0.141(2) -0.0031(14) 0.0035(15) 0.0271(11)
C25 0.0734(14) 0.0660(13) 0.130(2) -0.0233(14) -0.0173(14) 0.0290(11)
C26 0.0606(11) 0.0688(12) 0.0973(15) -0.0149(11) -0.0127(10) 0.0318(10)

loop_
_atom_type_symbol
_atom_type_description
_atom_type_scat_dispersion_real
_atom_type_scat_dispersion_imag
_atom_type_scat_source
C C 0.0181 0.0091 'International Tables Vol C Tables 4.2.6.8 and 6.1.1.4'
H H 0.0000 0.0000 'International Tables Vol C Tables 4.2.6.8 and 6.1.1.4'
F F 0.0727 0.0534 'International Tables Vol C Tables 4.2.6.8 and 6.1.1.4'
N N 0.0311 0.0180 'International Tables Vol C Tables 4.2.6.8 and 6.1.1.4'
O O 0.0492 0.0322 'International Tables Vol C Tables 4.2.6.8 and 6.1.1.4'

loop_
_geom_angle_atom_site_label_1
_geom_angle_atom_site_label_2
_geom_angle_atom_site_label_3
_geom_angle
C2 C1 H1A 109.5
C2 C1 H1B 109.5
H1A C1 H1B 109.5
C2 C1 H1C 109.5
H1A C1 H1C 109.5
H1B C1 H1C 109.5
O4 C2 C1 110.0(2)
O4 C2 C20 107.6(2)
C1 C2 C20 113.5(3)
O4 C2 C19 101.9(2)
C1 C2 C19 111.8(3)
C20 C2 C19 111.3(2)
C4 O4 C2 120.49(16)
O3 C4 O4 128.09(19)
O3 C4 N5 121.67(18)
O4 C4 N5 110.24(17)
C6 N5 C4 120.23(16)
C6 N5 C21 108.72(16)
C4 N5 C21 131.00(17)
C7 C6 N5 109.88(17)
C7 C6 H6 125.1
N5 C6 H6 125.1
C6 C7 C22 107.26(18)
C6 C7 C27 127.09(18)
C22 C7 C27 125.63(17)
O2 C27 N1 121.36(19)
O2 C27 C7 122.31(18)
N1 C27 C7 116.33(17)
C27 N1 C10 122.59(16)
C27 N1 H1 118.7
C10 N1 H1 118.7
C16 C10 C11 117.6(2)
C16 C10 N1 120.9(2)
C11 C10 N1 121.34(19)
F4 C11 C12 118.9(2)
F4 C11 C10 119.7(2)
C12 C11 C10 121.3(2)
F3 C12 C14 120.3(3)
F3 C12 C11 120.5(3)
C14 C12 C11 119.2(2)
F2 C14 C15 119.9(3)
F2 C14 C12 119.2(3)
C15 C14 C12 120.9(2)
F1 C15 C14 120.3(3)
F1 C15 C16 120.2(3)
C14 C15 C16 119.6(2)
F5 C16 C15 119.1(2)
F5 C16 C10 119.4(2)
C15 C16 C10 121.5(2)
C2 C19 H19A 109.5
C2 C19 H19B 109.5
H19A C19 H19B 109.5
C2 C19 H19C 109.5
H19A C19 H19C 109.5
H19B C19 H19C 109.5
C2 C20 H20A 109.5
C2 C20 H20B 109.5
H20A C20 H20B 109.5
C2 C20 H20C 109.5
H20A C20 H20C 109.5
H20B C20 H20C 109.5
C26 C21 C22 121.90(18)
C26 C21 N5 131.30(19)
C22 C21 N5 106.79(16)
C23 C22 C21 119.56(19)
C23 C22 C7 133.1(2)
C21 C22 C7 107.34(16)
C24 C23 C22 118.5(2)
C24 C23 H23 120.7
C22 C23 H23 120.7
C23 C24 C25 121.1(2)
C23 C24 H24 119.5
C25 C24 H24 119.5
C26 C25 C24 122.2(2)
C26 C25 H25 118.9
C24 C25 H25 118.9
C25 C26 C21 116.7(2)
C25 C26 H26 121.6
C21 C26 H26 121.6

loop_
_geom_bond_atom_site_label_1
_geom_bond_atom_site_label_2
_geom_bond_distance
F1 C15 1.337(3)
F2 C14 1.341(3)
O2 C27 1.230(2)
O3 C4 1.194(2)
C1 C2 1.500(4)
C1 H1A 0.9700
C1 H1B 0.9700
C1 H1C 0.9700
C2 O4 1.488(3)
C2 C20 1.512(4)
C2 C19 1.516(4)
O4 C4 1.312(2)
C4 N5 1.404(3)
N5 C6 1.383(2)
N5 C21 1.406(2)
C6 C7 1.355(3)
C6 H6 0.9400
C7 C22 1.446(3)
C7 C27 1.461(3)
C27 N1 1.351(3)
N1 C10 1.406(3)
N1 H1 0.8700
C10 C16 1.373(3)
C10 C11 1.376(3)
C11 F4 1.335(3)
C11 C12 1.373(3)
C12 F3 1.336(3)
C12 C14 1.362(4)
C14 C15 1.351(4)
C15 C16 1.369(3)
C16 F5 1.332(3)
C19 H19A 0.9700
C19 H19B 0.9700
C19 H19C 0.9700
C20 H20A 0.9700
C20 H20B 0.9700
C20 H20C 0.9700
C21 C26 1.390(3)
C21 C22 1.404(3)
C22 C23 1.391(3)
C23 C24 1.372(3)
C23 H23 0.9400
C24 C25 1.385(4)
C24 H24 0.9400
C25 C26 1.375(3)
C25 H25 0.9400
C26 H26 0.9400

loop_
_geom_torsion_atom_site_label_1
_geom_torsion_atom_site_label_2
_geom_torsion_atom_site_label_3
_geom_torsion_atom_site_label_4
_geom_torsion
C1 C2 O4 C4 -57.1(3)
C20 C2 O4 C4 67.0(3)
C19 C2 O4 C4 -175.8(2)
C2 O4 C4 O3 1.2(3)
C2 O4 C4 N5 -178.79(18)
O3 C4 N5 C6 7.6(3)
O4 C4 N5 C6 -172.46(16)
O3 C4 N5 C21 -175.3(2)
O4 C4 N5 C21 4.6(3)
C4 N5 C6 C7 178.02(16)
C21 N5 C6 C7 0.3(2)
N5 C6 C7 C22 0.1(2)
N5 C6 C7 C27 178.82(17)
C6 C7 C27 O2 -158.5(2)
C22 C7 C27 O2 20.0(3)
C6 C7 C27 N1 21.3(3)
C22 C7 C27 N1 -160.17(18)
O2 C27 N1 C10 2.5(3)
C7 C27 N1 C10 -177.39(18)
C27 N1 C10 C16 -81.0(3)
C27 N1 C10 C11 103.3(2)
C16 C10 C11 F4 -179.49(18)
N1 C10 C11 F4 -3.6(3)
C16 C10 C11 C12 -2.1(3)
N1 C10 C11 C12 173.79(18)
F4 C11 C12 F3 0.8(3)
C10 C11 C12 F3 -176.65(19)
F4 C11 C12 C14 179.2(2)
C10 C11 C12 C14 1.8(3)
F3 C12 C14 F2 -1.0(3)
C11 C12 C14 F2 -179.47(19)
F3 C12 C14 C15 178.2(2)
C11 C12 C14 C15 -0.2(3)
F2 C14 C15 F1 -1.3(4)
C12 C14 C15 F1 179.5(2)
F2 C14 C15 C16 178.2(2)
C12 C14 C15 C16 -1.0(4)
F1 C15 C16 F5 1.8(3)
C14 C15 C16 F5 -177.7(2)
F1 C15 C16 C10 -179.8(2)
C14 C15 C16 C10 0.7(4)
C11 C10 C16 F5 179.22(18)
N1 C10 C16 F5 3.4(3)
C11 C10 C16 C15 0.8(3)
N1 C10 C16 C15 -175.1(2)
C6 N5 C21 C26 -179.99(19)
C4 N5 C21 C26 2.7(3)
C6 N5 C21 C22 -0.63(19)
C4 N5 C21 C22 -178.00(18)
C26 C21 C22 C23 -1.7(3)
N5 C21 C22 C23 178.83(16)
C26 C21 C22 C7 -179.88(16)
N5 C21 C22 C7 0.69(19)
C6 C7 C22 C23 -178.3(2)
C27 C7 C22 C23 3.0(3)
C6 C7 C22 C21 -0.5(2)
C27 C7 C22 C21 -179.24(17)
C21 C22 C23 C24 1.0(3)
C7 C22 C23 C24 178.6(2)
C22 C23 C24 C25 0.2(3)
C23 C24 C25 C26 -0.8(4)
C24 C25 C26 C21 0.1(3)
C22 C21 C26 C25 1.1(3)
N5 C21 C26 C25 -179.58(19)
